data_2218758
loop_
_publ_author_name
'Badshah, Amir'
'Hasan, Aurangzeb'
'Barbar\'in, Cecilia R.'
'Zia, Mehwash'

_publ_section_title
;
 2-[5-(4-Hydroxyphenyl)-1-phenyl-1<i>H</i>-pyrazol-3-yl]phenol
;
_journal_coeditor_code LH2632
_journal_issue 7
_journal_name_full 'Acta Crystallographica Section E'
_journal_page_first o1264
_journal_paper_doi 10.1107/S1600536808017054
_journal_volume 64
_journal_year 2008
_chemical_formula_iupac 'C21 H16 N2 O2'
_chemical_formula_moiety 'C21 H16 N2 O2'
_chemical_formula_sum 'C21 H16 N2 O2'
_chemical_formula_weight 328.36
_chemical_melting_point 490
_chemical_name_systematic
;
2-[5-(4-Hydroxyphenyl)-1-phenyl-1<i>H</i>-pyrazol-3-yl]phenol
;
_space_group_IT_number 14
_symmetry_cell_setting monoclinic
_symmetry_space_group_name_Hall '-P 2ybc'
_symmetry_space_group_name_H-M 'P 1 21/c 1'
_atom_sites_solution_hydrogens geom
_atom_sites_solution_primary direct
_atom_sites_solution_secondary difmap
_audit_creation_method SHELXL-Plus
_cell_angle_alpha 90.00
_cell_angle_beta 93.508(14)
_cell_angle_gamma 90.00
_cell_formula_units_Z 4
_cell_length_a 10.793(3)
_cell_length_b 12.948(3)
_cell_length_c 11.705(3)
_cell_measurement_reflns_used 84
_cell_measurement_temperature 298(2)
_cell_measurement_theta_max 12.400
_cell_measurement_theta_min 4.577
_cell_volume 1632.7(7)
_computing_cell_refinement 'XSCANS (Siemens, 1999)'
_computing_data_collection 'XSCANS (Siemens, 1999)'
_computing_data_reduction 'XSCANS (Siemens, 1999)'
_computing_molecular_graphics
;
SHELXTL-Plus (Sheldrick, 2008) and Mercury (Macrae et al., 2006)
;
_computing_publication_material 'SHELXTL-Plus (Sheldrick, 2008)'
_computing_structure_refinement 'SHELXTL-Plus (Sheldrick, 2008)'
_computing_structure_solution 'SHELXTL-Plus (Sheldrick, 2008)'
_diffrn_ambient_temperature 298(2)
_diffrn_measured_fraction_theta_full 0.994
_diffrn_measured_fraction_theta_max 0.994
_diffrn_measurement_device_type 'Siemens P4'
_diffrn_measurement_method 2\q/\w
_diffrn_radiation_monochromator graphite
_diffrn_radiation_source 'fine-focus sealed tube'
_diffrn_radiation_type MoK\a
_diffrn_radiation_wavelength 0.71073
_diffrn_reflns_av_R_equivalents 0.0235
_diffrn_reflns_av_sigmaI/netI 0.0381
_diffrn_reflns_limit_h_max 4
_diffrn_reflns_limit_h_min -14
_diffrn_reflns_limit_k_max 1
_diffrn_reflns_limit_k_min -16
_diffrn_reflns_limit_l_max 15
_diffrn_reflns_limit_l_min -15
_diffrn_reflns_number 5767
_diffrn_reflns_theta_full 27.50
_diffrn_reflns_theta_max 27.50
_diffrn_reflns_theta_min 1.89
_diffrn_standards_decay_% 3.65
_diffrn_standards_interval_count 97
_diffrn_standards_number 3
_exptl_absorpt_coefficient_mu 0.087
_exptl_absorpt_correction_type none
_exptl_crystal_colour colourless
_exptl_crystal_density_diffrn 1.336
_exptl_crystal_density_method 'not measured'
_exptl_crystal_description prismatic
_exptl_crystal_F_000 688
_exptl_crystal_size_max 0.44
_exptl_crystal_size_mid 0.40
_exptl_crystal_size_min 0.26
_refine_diff_density_max 0.153
_refine_diff_density_min -0.162
_refine_ls_extinction_coef 0.0155(18)
_refine_ls_extinction_expression Fc^*^=kFc[1+0.001xFc^2^\l^3^/sin(2\q)]^-1/4^
_refine_ls_extinction_method 'SHELXTL-Plus (Sheldrick, 2008)'
_refine_ls_goodness_of_fit_ref 1.033
_refine_ls_hydrogen_treatment constr
_refine_ls_matrix_type full
_refine_ls_number_parameters 227
_refine_ls_number_reflns 3720
_refine_ls_number_restraints 0
_refine_ls_restrained_S_all 1.033
_refine_ls_R_factor_all 0.0862
_refine_ls_R_factor_gt 0.0467
_refine_ls_shift/su_max 0.000
_refine_ls_shift/su_mean 0.000
_refine_ls_structure_factor_coef Fsqd
_refine_ls_weighting_details 'calc w=1/[\s^2^(Fo^2^)+(0.0468P)^2^+0.4416P] where P=(Fo^2^+2Fc^2^)/3'
_refine_ls_weighting_scheme calc
_refine_ls_wR_factor_gt 0.1061
_refine_ls_wR_factor_ref 0.1284
_reflns_number_gt 2353
_reflns_number_total 3720
_reflns_threshold_expression I>2\s(I)
_cod_data_source_file lh2632.cif
_cod_data_source_block I
_cod_depositor_comments
;
The following automatic conversions were performed:
'_symmetry_cell_setting' value 'Monoclinic' changed to 'monoclinic'
according to '/home/saulius/struct/CIF-dictionaries/cif_core.dic'
dictionary named 'cif_core.dic' version 2.4.1 from 2010-06-29.

Automatic conversion script
Id: cif_fix_enum 1527 2010-12-29 10:47:43Z saulius 

The following automatic conversions were performed:

'_symmetry_cell_setting' value 'Monoclinic' changed to 'monoclinic'
according to /home/saulius/struct/CIF-dictionaries/cif_core.dic
dictionary named 'cif_core.dic' version 2.4.1 from 2010-06-29.

Automatic conversion script
Id: cif_fix_values 1715 2011-07-08 13:25:40Z adriana 
;
_cod_original_sg_symbol_H-M 'P 21/c'
_cod_database_code 2218758
_cod_database_fobs_code 2218758

loop_
_symmetry_equiv_pos_as_xyz
'x, y, z'
'-x, y+1/2, -z+1/2'
'-x, -y, -z'
'x, -y-1/2, z-1/2'

loop_
_atom_site_type_symbol
_atom_site_label
_atom_site_fract_x
_atom_site_fract_y
_atom_site_fract_z
_atom_site_U_iso_or_equiv
_atom_site_adp_type
_atom_site_calc_flag
_atom_site_refinement_flags
_atom_site_occupancy
O O1 -0.19429(12) 0.33852(11) -0.38082(11) 0.0598(4) Uani d . 1
H H1B -0.2627 0.3197 -0.3621 0.090 Uiso calc R 1
O O2 0.55378(12) 0.16872(10) 0.17109(13) 0.0603(4) Uani d . 1
H H2B 0.5054 0.2064 0.1339 0.090 Uiso calc R 1
N N1 0.26395(13) 0.27005(12) -0.01205(13) 0.0467(4) Uani d . 1
N N2 0.34918(13) 0.21948(12) 0.05691(13) 0.0462(4) Uani d . 1
C C1 0.3431(2) 0.43942(17) -0.05478(19) 0.0628(6) Uani d . 1
H H1A 0.4075 0.4086 -0.0915 0.075 Uiso calc R 1
C C2 0.3343(3) 0.54518(19) -0.0493(2) 0.0775(7) Uani d . 1
H H2A 0.3933 0.5863 -0.0821 0.093 Uiso calc R 1
C C3 0.2391(2) 0.58993(18) 0.0041(2) 0.0721(7) Uani d . 1
H H3A 0.2326 0.6615 0.0064 0.087 Uiso calc R 1
C C4 0.1531(2) 0.53006(17) 0.0543(2) 0.0653(6) Uani d . 1
H H4A 0.0891 0.5610 0.0915 0.078 Uiso calc R 1
C C5 0.16142(18) 0.42387(16) 0.04968(17) 0.0546(5) Uani d . 1
H H5A 0.1035 0.3827 0.0837 0.066 Uiso calc R 1
C C6 0.25650(16) 0.38005(14) -0.00589(15) 0.0460(4) Uani d . 1
C C7 0.21875(16) 0.10653(14) -0.03158(15) 0.0437(4) Uani d . 1
H H7A 0.1815 0.0444 -0.0540 0.052 Uiso calc R 1
C C8 0.18333(15) 0.20293(15) -0.06634(15) 0.0433(4) Uani d . 1
C C9 0.08425(15) 0.23722(14) -0.14967(15) 0.0441(4) Uani d . 1
C C10 -0.03190(17) 0.19422(15) -0.15016(17) 0.0523(5) Uani d . 1
H H10A -0.0474 0.1428 -0.0975 0.063 Uiso calc R 1
C C11 -0.12620(17) 0.22564(16) -0.22714(17) 0.0543(5) Uani d . 1
H H11A -0.2041 0.1950 -0.2266 0.065 Uiso calc R 1
C C12 -0.10491(16) 0.30191(14) -0.30416(15) 0.0460(4) Uani d . 1
C C13 0.01140(17) 0.34379(16) -0.30736(16) 0.0516(5) Uani d . 1
H H13A 0.0269 0.3941 -0.3614 0.062 Uiso calc R 1
C C14 0.10531(17) 0.31154(16) -0.23075(16) 0.0507(5) Uani d . 1
H H14A 0.1841 0.3402 -0.2337 0.061 Uiso calc R 1
C C15 0.32262(15) 0.11962(14) 0.04482(14) 0.0407(4) Uani d . 1
C C16 0.40064(15) 0.04285(14) 0.10482(14) 0.0404(4) Uani d . 1
C C17 0.36890(17) -0.06076(15) 0.10014(15) 0.0476(4) Uani d . 1
H H17A 0.2955 -0.0804 0.0603 0.057 Uiso calc R 1
C C18 0.44262(18) -0.13518(16) 0.15259(17) 0.0554(5) Uani d . 1
H H18A 0.4201 -0.2044 0.1471 0.066 Uiso calc R 1
C C19 0.55033(18) -0.10638(17) 0.21343(16) 0.0546(5) Uani d . 1
H H19A 0.6000 -0.1563 0.2503 0.066 Uiso calc R 1
C C20 0.58441(18) -0.00551(16) 0.21988(16) 0.0525(5) Uani d . 1
H H20A 0.6572 0.0133 0.2613 0.063 Uiso calc R 1
C C21 0.51143(16) 0.06923(14) 0.16520(15) 0.0447(4) Uani d . 1

loop_
_atom_site_aniso_label
_atom_site_aniso_U_11
_atom_site_aniso_U_22
_atom_site_aniso_U_33
_atom_site_aniso_U_12
_atom_site_aniso_U_13
_atom_site_aniso_U_23
O1 0.0470(8) 0.0663(9) 0.0638(8) 0.0073(7) -0.0160(6) 0.0117(7)
O2 0.0474(8) 0.0503(8) 0.0796(10) 0.0043(6) -0.0253(7) -0.0134(7)
N1 0.0380(8) 0.0451(9) 0.0548(9) 0.0054(7) -0.0141(7) -0.0037(7)
N2 0.0375(8) 0.0480(9) 0.0514(8) 0.0067(7) -0.0119(7) -0.0054(7)
C1 0.0587(13) 0.0636(14) 0.0668(13) -0.0021(11) 0.0084(10) 0.0014(11)
C2 0.0867(18) 0.0632(15) 0.0824(16) -0.0137(14) 0.0036(14) 0.0141(13)
C3 0.0878(18) 0.0479(12) 0.0775(15) 0.0045(12) -0.0202(14) 0.0046(11)
C4 0.0574(13) 0.0601(13) 0.0764(14) 0.0163(11) -0.0138(11) -0.0140(11)
C5 0.0446(10) 0.0554(12) 0.0631(12) 0.0036(9) -0.0028(9) -0.0045(10)
C6 0.0423(10) 0.0457(10) 0.0483(10) 0.0043(8) -0.0104(8) -0.0023(8)
C7 0.0368(9) 0.0468(10) 0.0467(9) -0.0006(8) -0.0051(7) -0.0039(8)
C8 0.0324(8) 0.0524(10) 0.0443(9) 0.0035(8) -0.0032(7) -0.0031(8)
C9 0.0348(9) 0.0504(10) 0.0460(9) 0.0036(8) -0.0063(7) -0.0021(8)
C10 0.0423(10) 0.0558(11) 0.0572(11) -0.0031(9) -0.0089(8) 0.0118(9)
C11 0.0363(9) 0.0598(12) 0.0651(12) -0.0072(9) -0.0108(9) 0.0073(10)
C12 0.0400(9) 0.0490(10) 0.0475(10) 0.0079(8) -0.0103(8) -0.0008(8)
C13 0.0477(11) 0.0601(12) 0.0465(10) -0.0009(9) -0.0014(8) 0.0095(9)
C14 0.0359(9) 0.0654(12) 0.0500(10) -0.0050(9) -0.0021(8) 0.0021(9)
C15 0.0351(9) 0.0465(10) 0.0400(8) 0.0025(8) -0.0022(7) -0.0052(8)
C16 0.0344(8) 0.0487(10) 0.0375(8) 0.0031(8) -0.0034(7) -0.0033(7)
C17 0.0415(10) 0.0524(11) 0.0478(10) -0.0047(8) -0.0051(8) 0.0032(8)
C18 0.0518(11) 0.0526(12) 0.0612(11) 0.0003(9) -0.0005(9) 0.0094(9)
C19 0.0480(11) 0.0617(13) 0.0540(11) 0.0108(10) 0.0012(9) 0.0122(10)
C20 0.0407(10) 0.0663(13) 0.0488(10) 0.0059(9) -0.0097(8) -0.0004(9)
C21 0.0391(9) 0.0491(10) 0.0449(9) 0.0044(8) -0.0052(8) -0.0084(8)

loop_
_atom_type_symbol
_atom_type_description
_atom_type_scat_dispersion_real
_atom_type_scat_dispersion_imag
_atom_type_scat_source
C C 0.0033 0.0016 'International Tables Vol C Tables 4.2.6.8 and 6.1.1.4'
H H 0.0000 0.0000 'International Tables Vol C Tables 4.2.6.8 and 6.1.1.4'
N N 0.0061 0.0033 'International Tables Vol C Tables 4.2.6.8 and 6.1.1.4'
O O 0.0106 0.0060 'International Tables Vol C Tables 4.2.6.8 and 6.1.1.4'

loop_
_geom_angle_atom_site_label_1
_geom_angle_atom_site_label_2
_geom_angle_atom_site_label_3
_geom_angle
C12 O1 H1B 109.5
C21 O2 H2B 109.5
N2 N1 C8 111.18(15)
N2 N1 C6 119.34(14)
C8 N1 C6 128.64(14)
C15 N2 N1 105.81(13)
C6 C1 C2 119.5(2)
C6 C1 H1A 120.3
C2 C1 H1A 120.3
C3 C2 C1 120.0(2)
C3 C2 H2A 120.0
C1 C2 H2A 120.0
C2 C3 C4 120.4(2)
C2 C3 H3A 119.8
C4 C3 H3A 119.8
C3 C4 C5 120.0(2)
C3 C4 H4A 120.0
C5 C4 H4A 120.0
C6 C5 C4 118.9(2)
C6 C5 H5A 120.5
C4 C5 H5A 120.5
C1 C6 C5 121.20(19)
C1 C6 N1 119.94(18)
C5 C6 N1 118.86(18)
C8 C7 C15 106.22(15)
C8 C7 H7A 126.9
C15 C7 H7A 126.9
N1 C8 C7 106.65(14)
N1 C8 C9 122.37(17)
C7 C8 C9 130.90(17)
C10 C9 C14 117.98(16)
C10 C9 C8 120.49(17)
C14 C9 C8 121.51(16)
C9 C10 C11 121.40(18)
C9 C10 H10A 119.3
C11 C10 H10A 119.3
C12 C11 C10 119.82(17)
C12 C11 H11A 120.1
C10 C11 H11A 120.1
O1 C12 C11 123.06(17)
O1 C12 C13 117.22(17)
C11 C12 C13 119.71(16)
C12 C13 C14 120.10(18)
C12 C13 H13A 120.0
C14 C13 H13A 120.0
C13 C14 C9 120.92(17)
C13 C14 H14A 119.5
C9 C14 H14A 119.5
N2 C15 C7 110.14(15)
N2 C15 C16 119.87(15)
C7 C15 C16 129.96(16)
C17 C16 C21 117.38(16)
C17 C16 C15 120.54(15)
C21 C16 C15 122.04(16)
C18 C17 C16 121.86(18)
C18 C17 H17A 119.1
C16 C17 H17A 119.1
C17 C18 C19 119.33(19)
C17 C18 H18A 120.3
C19 C18 H18A 120.3
C20 C19 C18 120.44(18)
C20 C19 H19A 119.8
C18 C19 H19A 119.8
C19 C20 C21 120.24(18)
C19 C20 H20A 119.9
C21 C20 H20A 119.9
O2 C21 C20 117.24(16)
O2 C21 C16 122.02(16)
C20 C21 C16 120.73(18)

loop_
_geom_bond_atom_site_label_1
_geom_bond_atom_site_label_2
_geom_bond_distance
O1 C12 1.362(2)
O1 H1B 0.8200
O2 C21 1.367(2)
O2 H2B 0.8200
N1 N2 1.3549(19)
N1 C8 1.360(2)
N1 C6 1.428(2)
N2 C15 1.330(2)
C1 C6 1.363(3)
C1 C2 1.374(3)
C1 H1A 0.9300
C2 C3 1.364(4)
C2 H2A 0.9300
C3 C4 1.369(3)
C3 H3A 0.9300
C4 C5 1.379(3)
C4 H4A 0.9300
C5 C6 1.371(3)
C5 H5A 0.9300
C7 C8 1.360(3)
C7 C15 1.401(2)
C7 H7A 0.9300
C8 C9 1.471(2)
C9 C10 1.371(3)
C9 C14 1.380(3)
C10 C11 1.379(3)
C10 H10A 0.9300
C11 C12 1.366(3)
C11 H11A 0.9300
C12 C13 1.370(3)
C13 C14 1.376(3)
C13 H13A 0.9300
C14 H14A 0.9300
C15 C16 1.455(2)
C16 C17 1.385(3)
C16 C21 1.394(2)
C17 C18 1.371(3)
C17 H17A 0.9300
C18 C19 1.377(3)
C18 H18A 0.9300
C19 C20 1.358(3)
C19 H19A 0.9300
C20 C21 1.380(3)
C20 H20A 0.9300

loop_
_geom_hbond_atom_site_label_D
_geom_hbond_atom_site_label_H
_geom_hbond_atom_site_label_A
_geom_hbond_site_symmetry_A
_geom_hbond_distance_DH
_geom_hbond_distance_HA
_geom_hbond_distance_DA
_geom_hbond_angle_DHA
_geom_hbond_publ_flag
O1 H1B O2 4_465 0.820 2.047 2.824(2) 157.87 yes
O2 H2B N2 . 0.820 1.870 2.595(2) 146.72 yes

loop_
_geom_torsion_atom_site_label_1
_geom_torsion_atom_site_label_2
_geom_torsion_atom_site_label_3
_geom_torsion_atom_site_label_4
_geom_torsion
C8 N1 N2 C15 0.7(2)
C6 N1 N2 C15 171.10(16)
C6 C1 C2 C3 -0.4(4)
C1 C2 C3 C4 1.2(4)
C2 C3 C4 C5 -0.9(3)
C3 C4 C5 C6 -0.1(3)
C2 C1 C6 C5 -0.7(3)
C2 C1 C6 N1 179.36(19)
C4 C5 C6 C1 0.9(3)
C4 C5 C6 N1 -179.09(17)
N2 N1 C6 C1 76.2(2)
C8 N1 C6 C1 -115.2(2)
N2 N1 C6 C5 -103.7(2)
C8 N1 C6 C5 64.8(3)
N2 N1 C8 C7 -0.4(2)
C6 N1 C8 C7 -169.74(17)
N2 N1 C8 C9 -177.64(16)
C6 N1 C8 C9 13.1(3)
C15 C7 C8 N1 0.0(2)
C15 C7 C8 C9 176.91(18)
N1 C8 C9 C10 -138.9(2)
C7 C8 C9 C10 44.6(3)
N1 C8 C9 C14 42.4(3)
C7 C8 C9 C14 -134.1(2)
C14 C9 C10 C11 -1.6(3)
C8 C9 C10 C11 179.66(18)
C9 C10 C11 C12 -0.7(3)
C10 C11 C12 O1 -178.41(18)
C10 C11 C12 C13 2.6(3)
O1 C12 C13 C14 178.78(17)
C11 C12 C13 C14 -2.2(3)
C12 C13 C14 C9 -0.2(3)
C10 C9 C14 C13 2.0(3)
C8 C9 C14 C13 -179.23(17)
N1 N2 C15 C7 -0.6(2)
N1 N2 C15 C16 177.64(15)
C8 C7 C15 N2 0.4(2)
C8 C7 C15 C16 -177.66(17)
N2 C15 C16 C17 175.03(17)
C7 C15 C16 C17 -7.1(3)
N2 C15 C16 C21 -7.4(3)
C7 C15 C16 C21 170.51(18)
C21 C16 C17 C18 0.1(3)
C15 C16 C17 C18 177.79(17)
C16 C17 C18 C19 1.1(3)
C17 C18 C19 C20 -1.1(3)
C18 C19 C20 C21 -0.1(3)
C19 C20 C21 O2 -177.28(18)
C19 C20 C21 C16 1.4(3)
C17 C16 C21 O2 177.27(17)
C15 C16 C21 O2 -0.4(3)
C17 C16 C21 C20 -1.4(3)
C15 C16 C21 C20 -179.04(17)

loop_
_cod_related_entry_id
_cod_related_entry_database
_cod_related_entry_code
1 ChemSpider 24740211
